data_4126279
loop_
_publ_author_name
'Zhao, Jiannan'
'Brosmer, Jonathan L.'
'Tang, Qingxuan'
'Yang, Zhongyue'
'Houk, K. N.'
'Diaconescu, Paula L.'
'Kwon, Ohyun'

_publ_section_title
;
 Intramolecular Crossed [2+2] Photocycloaddition through Visible
 Light-Induced Energy Transfer.
;
_journal_name_full 'Journal of the American Chemical Society'
_journal_paper_doi 10.1021/jacs.7b05277
_journal_year 2017
_chemical_formula_moiety 'C15 H12.09 O0.95'
_chemical_formula_sum 'C15 H12.09 O0.95'
_chemical_formula_weight 207.58
_space_group_crystal_system monoclinic
_space_group_IT_number 14
_space_group_name_Hall '-P 2yn'
_space_group_name_H-M_alt 'P 1 21/n 1'
_symmetry_space_group_name_Hall '-P 2yn'
_symmetry_space_group_name_H-M 'P 1 21/n 1'
_atom_sites_solution_hydrogens mixed
_audit_creation_method SHELXL-2014/6
_cell_angle_alpha 90
_cell_angle_beta 90.448(6)
_cell_angle_gamma 90
_cell_formula_units_Z 4
_cell_length_a 5.4836(5)
_cell_length_b 9.4307(9)
_cell_length_c 19.988(2)
_cell_measurement_reflns_used 3121
_cell_measurement_temperature 100(2)
_cell_measurement_theta_max 68.20
_cell_measurement_theta_min 4.42
_cell_volume 1033.63(17)
_computing_cell_refinement 'Bruker SAINT'
_computing_data_collection 'Bruker APEX2'
_computing_data_reduction 'Bruker SAINT'
_computing_molecular_graphics 'Bruker SHELXTL'
_computing_publication_material 'Bruker SHELXTL'
_computing_structure_refinement 'SHELXL-2014/6 (Sheldrick, 2014)'
_computing_structure_solution 'SHELXS-97 (Sheldrick 2008)'
_diffrn_ambient_temperature 100(2)
_diffrn_detector_area_resol_mean 8.3333
_diffrn_measured_fraction_theta_full 0.995
_diffrn_measured_fraction_theta_max 0.991
_diffrn_measurement_device_type 'Bruker APEX-II CCD'
_diffrn_measurement_method '\f and \w scans'
_diffrn_radiation_type CuK\a
_diffrn_radiation_wavelength 1.54178
_diffrn_reflns_av_R_equivalents 0.0422
_diffrn_reflns_av_unetI/netI 0.0444
_diffrn_reflns_Laue_measured_fraction_full 0.995
_diffrn_reflns_Laue_measured_fraction_max 0.991
_diffrn_reflns_limit_h_max 5
_diffrn_reflns_limit_h_min -6
_diffrn_reflns_limit_k_max 11
_diffrn_reflns_limit_k_min -11
_diffrn_reflns_limit_l_max 22
_diffrn_reflns_limit_l_min -24
_diffrn_reflns_number 7249
_diffrn_reflns_point_group_measured_fraction_full 0.995
_diffrn_reflns_point_group_measured_fraction_max 0.991
_diffrn_reflns_theta_full 67.679
_diffrn_reflns_theta_max 68.317
_diffrn_reflns_theta_min 4.424
_diffrn_source 'I\mS micro--focus source'
_exptl_absorpt_coefficient_mu 0.637
_exptl_absorpt_correction_T_max 0.75
_exptl_absorpt_correction_T_min 0.59
_exptl_absorpt_correction_type multi-scan
_exptl_absorpt_process_details 'SADABS V2014/2 (Bruker AXS Inc.)'
_exptl_crystal_colour colorless
_exptl_crystal_density_diffrn 1.334
_exptl_crystal_description platelet
_exptl_crystal_F_000 439
_exptl_crystal_size_max 0.20
_exptl_crystal_size_mid 0.20
_exptl_crystal_size_min 0.06
_refine_diff_density_max 0.252
_refine_diff_density_min -0.276
_refine_diff_density_rms 0.059
_refine_ls_extinction_method none
_refine_ls_goodness_of_fit_ref 1.078
_refine_ls_hydrogen_treatment mixed
_refine_ls_matrix_type full
_refine_ls_number_parameters 167
_refine_ls_number_reflns 1888
_refine_ls_number_restraints 0
_refine_ls_restrained_S_all 1.078
_refine_ls_R_factor_all 0.0526
_refine_ls_R_factor_gt 0.0473
_refine_ls_shift/su_max 0.000
_refine_ls_shift/su_mean 0.000
_refine_ls_structure_factor_coef Fsqd
_refine_ls_weighting_details 'w=1/[\s^2^(Fo^2^)+(0.0907P)^2^+0.1022P] where P=(Fo^2^+2Fc^2^)/3'
_refine_ls_weighting_scheme calc
_refine_ls_wR_factor_gt 0.1357
_refine_ls_wR_factor_ref 0.1391
_reflns_Friedel_coverage 0.000
_reflns_number_gt 1611
_reflns_number_total 1888
_reflns_threshold_expression 'I > 2\s(I)'
_cod_data_source_file ja7b05277_si_003.cif
_cod_data_source_block cu_kw1604s_a
_cod_original_cell_volume 1033.65(17)
_cod_database_code 4126279
_shelx_space_group_comment
; 
The symmetry employed for this shelxl refinement is uniquely defined 
by the following loop, which should always be used as a source of 
symmetry information in preference to the above space-group names. 
They are only intended as comments. 
;
_shelxl_version_number 2014/6

loop_
_space_group_symop_operation_xyz
'x, y, z'
'-x+1/2, y+1/2, -z+1/2'
'-x, -y, -z'
'x-1/2, -y-1/2, z-1/2'

loop_
_atom_site_label
_atom_site_type_symbol
_atom_site_fract_x
_atom_site_fract_y
_atom_site_fract_z
_atom_site_U_iso_or_equiv
_atom_site_adp_type
_atom_site_occupancy
_atom_site_site_symmetry_order
_atom_site_calc_flag
_atom_site_refinement_flags_posn
_atom_site_refinement_flags_adp
_atom_site_refinement_flags_occupancy
_atom_site_disorder_assembly
_atom_site_disorder_group
C1 C 0.4546(3) 0.82844(15) 0.55380(8) 0.0302(4) Uani 1 1 d . . . . .
H1A H 0.442(6) 0.852(4) 0.506(2) 0.036 Uiso 0.523(5) 1 d . U P A 1
H1B H 0.342(7) 0.903(4) 0.573(2) 0.036 Uiso 0.523(5) 1 d . U P A 1
O1 O 0.3092(4) 0.9153(2) 0.53687(12) 0.0295(7) Uani 0.477(5) 1 d . . P A 2
C2 C 0.7307(3) 0.82151(15) 0.56916(8) 0.0285(4) Uani 1 1 d . . . . .
H2 H 0.8386 0.8796 0.5398 0.034 Uiso 1 1 calc R U . . .
C3 C 0.7073(3) 0.66272(15) 0.55121(8) 0.0289(4) Uani 1 1 d . . . . .
H3A H 0.719(6) 0.651(4) 0.506(2) 0.035 Uiso 0.523(5) 1 d . U P A 2
H3B H 0.808(6) 0.595(4) 0.573(2) 0.035 Uiso 0.523(5) 1 d . U P A 2
O2 O 0.8409(4) 0.5761(2) 0.52868(12) 0.0292(8) Uani 0.477(5) 1 d . . P A 1
C4 C 0.4358(3) 0.66952(14) 0.57201(8) 0.0286(4) Uani 1 1 d . . . . .
H4 H 0.3163 0.6103 0.5463 0.034 Uiso 1 1 calc R U . . .
C5 C 0.4270(2) 0.66319(13) 0.64768(7) 0.0246(3) Uani 1 1 d . . . . .
C6 C 0.2507(2) 0.58107(14) 0.68167(8) 0.0283(4) Uani 1 1 d . . . . .
H6 H 0.1393 0.5242 0.6568 0.034 Uiso 1 1 calc R U . . .
C7 C 0.2399(2) 0.58303(14) 0.74960(8) 0.0293(4) Uani 1 1 d . . . . .
H7 H 0.1174 0.5297 0.7716 0.035 Uiso 1 1 calc R U . . .
C8 C 0.4086(2) 0.66343(14) 0.78818(8) 0.0261(4) Uani 1 1 d . . . . .
C9 C 0.4028(3) 0.66624(14) 0.85876(8) 0.0308(4) Uani 1 1 d . . . . .
H9 H 0.2773 0.6167 0.8815 0.037 Uiso 1 1 calc R U . . .
C10 C 0.5743(3) 0.73900(15) 0.89510(8) 0.0319(4) Uani 1 1 d . . . . .
H10 H 0.5687 0.7389 0.9426 0.038 Uiso 1 1 calc R U . . .
C11 C 0.7599(3) 0.81428(15) 0.86156(8) 0.0301(4) Uani 1 1 d . . . . .
H11 H 0.8810 0.8631 0.8868 0.036 Uiso 1 1 calc R U . . .
C12 C 0.7670(2) 0.81770(14) 0.79343(8) 0.0264(4) Uani 1 1 d . . . . .
H12 H 0.8907 0.8708 0.7718 0.032 Uiso 1 1 calc R U . . .
C13 C 0.5914(2) 0.74267(13) 0.75413(7) 0.0241(3) Uani 1 1 d . . . . .
C14 C 0.5934(2) 0.74424(13) 0.68320(7) 0.0240(4) Uani 1 1 d . . . . .
C15 C 0.7717(2) 0.83695(14) 0.64491(7) 0.0255(4) Uani 1 1 d . . . . .
H15A H 0.9409 0.8090 0.6565 0.031 Uiso 1 1 calc R U . . .
H15B H 0.7494 0.9373 0.6580 0.031 Uiso 1 1 calc R U . . .

loop_
_atom_site_aniso_label
_atom_site_aniso_U_11
_atom_site_aniso_U_22
_atom_site_aniso_U_33
_atom_site_aniso_U_23
_atom_site_aniso_U_13
_atom_site_aniso_U_12
C1 0.0303(8) 0.0268(7) 0.0334(9) -0.0012(6) -0.0057(6) -0.0003(6)
O1 0.0298(13) 0.0253(11) 0.0332(14) 0.0022(9) -0.0069(9) 0.0047(9)
C2 0.0264(8) 0.0253(7) 0.0337(9) 0.0011(6) 0.0006(5) -0.0029(5)
C3 0.0273(8) 0.0286(8) 0.0307(8) -0.0003(6) -0.0002(6) -0.0024(6)
O2 0.0275(13) 0.0276(12) 0.0324(14) -0.0034(9) 0.0007(8) -0.0003(9)
C4 0.0233(7) 0.0246(7) 0.0377(9) -0.0028(6) -0.0048(6) -0.0024(5)
C5 0.0180(7) 0.0189(6) 0.0367(9) -0.0014(5) -0.0020(5) 0.0025(5)
C6 0.0170(7) 0.0215(7) 0.0463(9) -0.0005(6) -0.0027(5) -0.0020(5)
C7 0.0189(7) 0.0217(7) 0.0473(9) 0.0041(6) 0.0040(6) -0.0004(5)
C8 0.0200(7) 0.0193(7) 0.0390(9) 0.0026(5) 0.0030(6) 0.0054(5)
C9 0.0271(8) 0.0246(7) 0.0407(9) 0.0059(6) 0.0071(6) 0.0056(6)
C10 0.0338(8) 0.0303(7) 0.0315(8) 0.0026(6) 0.0015(6) 0.0110(6)
C11 0.0257(7) 0.0263(7) 0.0382(9) -0.0035(6) -0.0043(5) 0.0053(6)
C12 0.0200(7) 0.0223(7) 0.0369(8) -0.0010(5) 0.0002(5) 0.0007(5)
C13 0.0175(7) 0.0183(6) 0.0364(8) 0.0002(5) 0.0005(5) 0.0038(5)
C14 0.0155(7) 0.0195(7) 0.0369(8) 0.0001(5) -0.0001(5) 0.0015(5)
C15 0.0198(7) 0.0233(7) 0.0334(8) -0.0007(5) -0.0006(5) -0.0022(5)

loop_
_atom_type_symbol
_atom_type_description
_atom_type_scat_dispersion_real
_atom_type_scat_dispersion_imag
_atom_type_scat_source
C C 0.0181 0.0091 'International Tables Vol C Tables 4.2.6.8 and 6.1.1.4'
H H 0.0000 0.0000 'International Tables Vol C Tables 4.2.6.8 and 6.1.1.4'
O O 0.0492 0.0322 'International Tables Vol C Tables 4.2.6.8 and 6.1.1.4'

loop_
_geom_angle_atom_site_label_1
_geom_angle_atom_site_label_2
_geom_angle_atom_site_label_3
_geom_angle
O1 C1 C2 137.66(16)
O1 C1 C4 133.49(16)
C2 C1 C4 88.83(11)
C2 C1 H1A 105(2)
C4 C1 H1A 117(2)
C2 C1 H1B 123(2)
C4 C1 H1B 122(2)
H1A C1 H1B 100(3)
C15 C2 C1 109.14(12)
C15 C2 C3 109.40(12)
C1 C2 C3 85.14(11)
C15 C2 H2 116.3
C1 C2 H2 116.3
C3 C2 H2 116.3
O2 C3 C2 134.75(16)
O2 C3 C4 136.58(16)
C2 C3 C4 88.62(11)
C2 C3 H3A 110(2)
C4 C3 H3A 110(2)
C2 C3 H3B 120(2)
C4 C3 H3B 117(2)
H3A C3 H3B 109(3)
C5 C4 C1 106.02(11)
C5 C4 C3 107.71(12)
C1 C4 C3 84.88(11)
C5 C4 H4 117.7
C1 C4 H4 117.7
C3 C4 H4 117.7
C14 C5 C6 120.41(14)
C14 C5 C4 117.71(12)
C6 C5 C4 121.85(13)
C7 C6 C5 120.46(13)
C7 C6 H6 119.8
C5 C6 H6 119.8
C6 C7 C8 121.12(13)
C6 C7 H7 119.4
C8 C7 H7 119.4
C9 C8 C7 122.25(13)
C9 C8 C13 119.22(14)
C7 C8 C13 118.54(14)
C10 C9 C8 121.28(13)
C10 C9 H9 119.4
C8 C9 H9 119.4
C9 C10 C11 119.63(14)
C9 C10 H10 120.2
C11 C10 H10 120.2
C12 C11 C10 120.78(14)
C12 C11 H11 119.6
C10 C11 H11 119.6
C11 C12 C13 120.95(13)
C11 C12 H12 119.5
C13 C12 H12 119.5
C14 C13 C12 122.37(12)
C14 C13 C8 119.54(13)
C12 C13 C8 118.09(14)
C5 C14 C13 119.84(12)
C5 C14 C15 118.91(13)
C13 C14 C15 121.23(12)
C14 C15 C2 110.57(11)
C14 C15 H15A 109.5
C2 C15 H15A 109.5
C14 C15 H15B 109.5
C2 C15 H15B 109.5
H15A C15 H15B 108.1

loop_
_geom_bond_atom_site_label_1
_geom_bond_atom_site_label_2
_geom_bond_distance
C1 O1 1.191(3)
C1 C2 1.544(2)
C1 C4 1.546(2)
C1 H1A 0.98(4)
C1 H1B 1.02(4)
C2 C15 1.536(2)
C2 C3 1.545(2)
C2 H2 1.0000
C3 O2 1.189(3)
C3 C4 1.550(2)
C3 H3A 0.92(4)
C3 H3B 0.95(4)
C4 C5 1.515(2)
C4 H4 1.0000
C5 C14 1.3823(19)
C5 C6 1.416(2)
C6 C7 1.360(2)
C6 H6 0.9500
C7 C8 1.419(2)
C7 H7 0.9500
C8 C9 1.412(2)
C8 C13 1.428(2)
C9 C10 1.368(2)
C9 H9 0.9500
C10 C11 1.414(2)
C10 H10 0.9500
C11 C12 1.363(2)
C11 H11 0.9500
C12 C13 1.426(2)
C12 H12 0.9500
C13 C14 1.418(2)
C14 C15 1.5227(18)
C15 H15A 0.9900
C15 H15B 0.9900
